data_7235512
loop_
_publ_author_name
'Chiou, Wen-Hua'
'Chiang, Yu-Min'

_publ_section_title
;
 Synthesis of (&#x2212;)-epibatidine
;
_journal_issue 22
_journal_name_full 'RSC Adv.'
_journal_page_first 11444
_journal_paper_doi 10.1039/C4RA00770K
_journal_volume 4
_journal_year 2014
_chemical_absolute_configuration unk
_chemical_formula_moiety 'C25 H26 N2 O5'
_chemical_formula_sum 'C25 H26 N2 O5'
_chemical_formula_weight 434.48
_space_group_IT_number 19
_space_group_name_Hall 'P 2ac 2ab'
_space_group_name_H-M_alt 'P 21 21 21'
_symmetry_cell_setting orthorhombic
_symmetry_Int_Tables_number 19
_symmetry_space_group_name_H-M 'P 21 21 21'
_atom_sites_solution_hydrogens geom
_atom_sites_solution_primary direct
_atom_sites_solution_secondary difmap
_audit_creation_method SHELXL-97
_cell_angle_alpha 90.00
_cell_angle_beta 90.00
_cell_angle_gamma 90.00
_cell_formula_units_Z 4
_cell_length_a 8.2328(2)
_cell_length_b 12.2627(2)
_cell_length_c 21.8139(4)
_cell_measurement_reflns_used 4605
_cell_measurement_temperature 150(2)
_cell_measurement_theta_max 72.2011
_cell_measurement_theta_min 3.6014
_cell_volume 2202.25(8)
_computing_cell_refinement
; 
CrysAlis RED, Oxford Diffraction Ltd., 
Version 1.171.32.29 (release 10-06-2008 CrysAlis171 .NET) 
(compiled Jun 10 2008,16:49:55) 
;
_computing_data_collection
; 
CrysAlis CCD, Oxford Diffraction Ltd., 
Version 1.171.32.29 (release 10-06-2008 CrysAlis171 .NET) 
(compiled Jun 10 2008,16:49:55) 
;
_computing_data_reduction
; 
CrysAlis RED, Oxford Diffraction Ltd., 
Version 1.171.32.29 (release 10-06-2008 CrysAlis171 .NET) 
(compiled Jun 10 2008,16:49:55) 
;
_computing_molecular_graphics 'Bruker SHELXTL'
_computing_publication_material 'Bruker SHELXTL'
_computing_structure_refinement 'SHELXL-97 (Sheldrick, 2008)'
_computing_structure_solution 'SHELXS-97 (Sheldrick, 2008)'
_diffrn_ambient_temperature 150(2)
_diffrn_measured_fraction_theta_full 0.989
_diffrn_measured_fraction_theta_max 0.989
_diffrn_measurement_device_type 'CCD detector'
_diffrn_measurement_method '\w scans'
_diffrn_radiation_monochromator graphite
_diffrn_radiation_probe x-ray
_diffrn_radiation_type CuK\a
_diffrn_radiation_wavelength 1.54178
_diffrn_reflns_av_R_equivalents 0.0196
_diffrn_reflns_av_sigmaI/netI 0.0300
_diffrn_reflns_limit_h_max 10
_diffrn_reflns_limit_h_min -9
_diffrn_reflns_limit_k_max 14
_diffrn_reflns_limit_k_min -9
_diffrn_reflns_limit_l_max 19
_diffrn_reflns_limit_l_min -26
_diffrn_reflns_number 8398
_diffrn_reflns_theta_full 72.34
_diffrn_reflns_theta_max 72.34
_diffrn_reflns_theta_min 4.05
_diffrn_source 'fine-focus sealed tube'
_exptl_absorpt_coefficient_mu 0.750
_exptl_absorpt_correction_T_max 1.00000
_exptl_absorpt_correction_T_min 0.96097
_exptl_absorpt_correction_type multi-scan
_exptl_absorpt_process_details
; 
CrysAlisPro, Agilent Technologies, 
Version 1.171.35.21 (release 20-01-2012 CrysAlis171 .NET) 
(compiled Jan 23 2012,18:06:46) 
Empirical absorption correction using spherical harmonics, 
 implemented in SCALE3 ABSPACK scaling algorithm. 
;
_exptl_crystal_colour colorless
_exptl_crystal_density_diffrn 1.310
_exptl_crystal_density_method 'not measured'
_exptl_crystal_description parallelepiped
_exptl_crystal_F_000 920
_exptl_crystal_size_max 0.42
_exptl_crystal_size_mid 0.40
_exptl_crystal_size_min 0.32
_refine_diff_density_max 0.180
_refine_diff_density_min -0.142
_refine_diff_density_rms 0.031
_refine_ls_abs_structure_details 'Flack H D (1983), Acta Cryst. A39, 876-881'
_refine_ls_abs_structure_Flack 0.07(15)
_refine_ls_extinction_coef 0.0038(3)
_refine_ls_extinction_expression Fc^*^=kFc[1+0.001xFc^2^\l^3^/sin(2\q)]^-1/4^
_refine_ls_extinction_method SHELXL
_refine_ls_goodness_of_fit_ref 1.013
_refine_ls_hydrogen_treatment constr
_refine_ls_matrix_type full
_refine_ls_number_parameters 290
_refine_ls_number_reflns 4239
_refine_ls_number_restraints 0
_refine_ls_restrained_S_all 1.013
_refine_ls_R_factor_all 0.0338
_refine_ls_R_factor_gt 0.0315
_refine_ls_shift/su_max 0.001
_refine_ls_shift/su_mean 0.000
_refine_ls_structure_factor_coef Fsqd
_refine_ls_weighting_details 'calc w=1/[\s^2^(Fo^2^)+(0.0538P)^2^+0.0362P] where P=(Fo^2^+2Fc^2^)/3'
_refine_ls_weighting_scheme calc
_refine_ls_wR_factor_gt 0.0839
_refine_ls_wR_factor_ref 0.0855
_reflns_number_gt 4009
_reflns_number_total 4239
_reflns_threshold_expression >2sigma(I)
_cod_data_source_file c4ra00770k2.cif
_cod_data_source_block corn
_cod_database_code 7235512

loop_
_symmetry_equiv_pos_as_xyz
'x, y, z'
'-x+1/2, -y, z+1/2'
'-x, y+1/2, -z+1/2'
'x+1/2, -y+1/2, -z'

loop_
_atom_site_label
_atom_site_type_symbol
_atom_site_fract_x
_atom_site_fract_y
_atom_site_fract_z
_atom_site_U_iso_or_equiv
_atom_site_adp_type
_atom_site_occupancy
_atom_site_symmetry_multiplicity
_atom_site_calc_flag
_atom_site_refinement_flags
O1 O 0.22880(12) 0.36440(8) 0.13636(4) 0.0258(2) Uani 1 1 d .
O2 O 0.23677(16) 0.52904(9) 0.08958(5) 0.0352(3) Uani 1 1 d .
O3 O -0.10372(16) 0.46954(8) 0.18404(5) 0.0336(3) Uani 1 1 d .
O4 O -0.25671(14) 0.15061(9) 0.14417(5) 0.0336(3) Uani 1 1 d .
O5 O -0.15352(14) 0.12286(8) 0.23738(5) 0.0297(2) Uani 1 1 d .
N1 N 0.08136(16) 0.39008(10) 0.05166(5) 0.0264(3) Uani 1 1 d .
N2 N -0.14933(15) 0.29293(9) 0.20292(5) 0.0215(3) Uani 1 1 d .
C1 C 0.33356(18) 0.35838(13) 0.29213(7) 0.0282(3) Uani 1 1 d .
H1A H 0.3037 0.4316 0.3009 0.034 Uiso 1 1 calc R
C2 C 0.3513(2) 0.28404(15) 0.33969(8) 0.0359(4) Uani 1 1 d .
H2A H 0.3331 0.3063 0.3808 0.043 Uiso 1 1 calc R
C3 C 0.3954(2) 0.17773(15) 0.32717(8) 0.0383(4) Uani 1 1 d .
H3A H 0.4085 0.1270 0.3597 0.046 Uiso 1 1 calc R
C4 C 0.4207(2) 0.14494(14) 0.26706(8) 0.0351(4) Uani 1 1 d .
H4A H 0.4505 0.0717 0.2585 0.042 Uiso 1 1 calc R
C5 C 0.40279(19) 0.21853(13) 0.21972(7) 0.0295(3) Uani 1 1 d .
H5A H 0.4202 0.1956 0.1786 0.035 Uiso 1 1 calc R
C6 C 0.35931(17) 0.32629(12) 0.23176(7) 0.0242(3) Uani 1 1 d .
C7 C 0.3430(2) 0.40745(12) 0.18073(7) 0.0281(3) Uani 1 1 d .
H7A H 0.3033 0.4779 0.1970 0.034 Uiso 1 1 calc R
H7B H 0.4499 0.4198 0.1611 0.034 Uiso 1 1 calc R
C8 C 0.18421(19) 0.43684(12) 0.09245(7) 0.0249(3) Uani 1 1 d .
C9 C -0.03077(18) 0.30005(12) 0.06596(6) 0.0247(3) Uani 1 1 d .
H9A H 0.0164 0.2408 0.0919 0.030 Uiso 1 1 calc R
C10 C -0.0819(2) 0.26465(15) 0.00129(7) 0.0351(4) Uani 1 1 d .
H10A H -0.1921 0.2323 0.0014 0.042 Uiso 1 1 calc R
H10B H -0.0044 0.2112 -0.0161 0.042 Uiso 1 1 calc R
C11 C -0.0787(2) 0.37335(16) -0.03511(7) 0.0424(4) Uani 1 1 d .
H11A H 0.0035 0.3713 -0.0682 0.051 Uiso 1 1 calc R
H11B H -0.1864 0.3899 -0.0530 0.051 Uiso 1 1 calc R
C12 C -0.0328(2) 0.45631(15) 0.01451(7) 0.0333(4) Uani 1 1 d .
H12A H 0.0137 0.5261 -0.0015 0.040 Uiso 1 1 calc R
C13 C -0.1773(2) 0.47052(14) 0.05867(7) 0.0347(4) Uani 1 1 d .
H13A H -0.2803 0.4797 0.0359 0.042 Uiso 1 1 calc R
H13B H -0.1611 0.5341 0.0859 0.042 Uiso 1 1 calc R
C14 C -0.17670(18) 0.36262(13) 0.09556(6) 0.0253(3) Uani 1 1 d .
H14A H -0.2807 0.3218 0.0897 0.030 Uiso 1 1 calc R
C15 C -0.14300(18) 0.38205(11) 0.16318(7) 0.0235(3) Uani 1 1 d .
C16 C -0.19302(17) 0.18601(12) 0.18958(7) 0.0249(3) Uani 1 1 d .
C17 C -0.0576(2) 0.18442(12) 0.28143(7) 0.0285(3) Uani 1 1 d .
H17A H 0.0594 0.1676 0.2769 0.034 Uiso 1 1 calc R
H17B H -0.0916 0.1673 0.3239 0.034 Uiso 1 1 calc R
C18 C -0.09126(17) 0.30380(11) 0.26624(6) 0.0206(3) Uani 1 1 d .
H18A H 0.0126 0.3460 0.2669 0.025 Uiso 1 1 calc R
C19 C -0.21584(17) 0.35839(13) 0.30835(6) 0.0251(3) Uani 1 1 d .
H19A H -0.2448 0.4311 0.2919 0.030 Uiso 1 1 calc R
H19B H -0.3158 0.3137 0.3101 0.030 Uiso 1 1 calc R
C20 C -0.14527(17) 0.37021(12) 0.37185(6) 0.0230(3) Uani 1 1 d .
C21 C -0.1849(2) 0.29780(13) 0.41817(7) 0.0355(4) Uani 1 1 d .
H21A H -0.2656 0.2438 0.4112 0.043 Uiso 1 1 calc R
C22 C -0.1079(3) 0.30328(15) 0.47459(8) 0.0450(5) Uani 1 1 d .
H22A H -0.1361 0.2531 0.5060 0.054 Uiso 1 1 calc R
C23 C 0.0100(2) 0.38157(15) 0.48542(7) 0.0402(4) Uani 1 1 d .
H23A H 0.0640 0.3844 0.5239 0.048 Uiso 1 1 calc R
C24 C 0.0483(2) 0.45517(14) 0.44003(8) 0.0364(4) Uani 1 1 d .
H24A H 0.1276 0.5099 0.4474 0.044 Uiso 1 1 calc R
C25 C -0.0289(2) 0.44970(12) 0.38341(7) 0.0286(3) Uani 1 1 d .
H25A H -0.0018 0.5008 0.3523 0.034 Uiso 1 1 calc R

loop_
_atom_site_aniso_label
_atom_site_aniso_U_11
_atom_site_aniso_U_22
_atom_site_aniso_U_33
_atom_site_aniso_U_23
_atom_site_aniso_U_13
_atom_site_aniso_U_12
O1 0.0273(5) 0.0236(5) 0.0266(5) -0.0001(4) -0.0073(4) -0.0016(4)
O2 0.0408(7) 0.0298(6) 0.0349(6) 0.0071(5) -0.0007(5) -0.0082(5)
O3 0.0528(7) 0.0220(5) 0.0260(5) -0.0012(4) 0.0021(5) -0.0014(5)
O4 0.0336(6) 0.0339(6) 0.0332(6) -0.0110(5) -0.0039(5) -0.0052(5)
O5 0.0368(6) 0.0214(5) 0.0310(6) -0.0003(4) 0.0006(5) -0.0023(5)
N1 0.0263(6) 0.0310(7) 0.0218(6) 0.0011(5) -0.0006(5) 0.0007(5)
N2 0.0228(6) 0.0220(6) 0.0197(6) -0.0032(5) 0.0001(5) -0.0006(5)
C1 0.0185(6) 0.0340(8) 0.0321(8) -0.0056(7) -0.0018(6) 0.0037(6)
C2 0.0282(8) 0.0532(10) 0.0263(8) 0.0013(7) -0.0009(7) 0.0001(8)
C3 0.0298(8) 0.0445(9) 0.0407(9) 0.0162(8) -0.0057(7) -0.0050(7)
C4 0.0298(8) 0.0283(8) 0.0471(10) 0.0013(7) -0.0101(8) 0.0025(7)
C5 0.0239(7) 0.0319(8) 0.0326(8) -0.0047(7) -0.0025(6) 0.0030(6)
C6 0.0154(6) 0.0299(7) 0.0272(7) -0.0017(6) -0.0030(6) -0.0003(6)
C7 0.0268(8) 0.0285(7) 0.0290(8) -0.0010(6) -0.0074(7) -0.0046(6)
C8 0.0243(7) 0.0277(7) 0.0228(7) 0.0019(6) 0.0028(6) 0.0029(6)
C9 0.0235(7) 0.0296(8) 0.0210(7) -0.0059(6) -0.0012(6) -0.0001(6)
C10 0.0284(8) 0.0519(10) 0.0251(7) -0.0150(7) -0.0002(7) -0.0009(8)
C11 0.0377(9) 0.0701(13) 0.0194(7) -0.0018(8) -0.0026(7) 0.0037(10)
C12 0.0341(9) 0.0447(9) 0.0212(7) 0.0087(7) -0.0007(6) 0.0062(7)
C13 0.0364(9) 0.0430(9) 0.0247(8) 0.0068(7) -0.0021(7) 0.0140(8)
C14 0.0228(7) 0.0327(7) 0.0205(7) -0.0003(6) -0.0008(6) 0.0058(6)
C15 0.0235(7) 0.0252(7) 0.0218(7) 0.0005(6) 0.0021(6) 0.0043(6)
C16 0.0200(6) 0.0258(7) 0.0289(7) -0.0036(6) 0.0040(6) -0.0027(6)
C17 0.0325(8) 0.0268(7) 0.0263(7) 0.0000(6) -0.0039(6) 0.0025(6)
C18 0.0191(6) 0.0234(7) 0.0193(6) -0.0009(5) -0.0010(5) -0.0021(6)
C19 0.0201(7) 0.0309(7) 0.0244(7) -0.0020(6) 0.0005(6) 0.0010(6)
C20 0.0228(7) 0.0252(7) 0.0210(7) -0.0040(6) 0.0032(6) 0.0016(6)
C21 0.0490(11) 0.0320(8) 0.0254(8) -0.0018(7) 0.0035(7) -0.0095(8)
C22 0.0743(14) 0.0363(9) 0.0243(8) 0.0027(7) -0.0017(9) -0.0008(9)
C23 0.0479(10) 0.0470(10) 0.0255(8) -0.0099(7) -0.0098(7) 0.0168(9)
C24 0.0305(9) 0.0416(9) 0.0371(9) -0.0173(7) -0.0014(7) -0.0007(7)
C25 0.0298(8) 0.0278(8) 0.0281(7) -0.0037(6) 0.0047(6) -0.0028(6)

loop_
_atom_type_symbol
_atom_type_description
_atom_type_scat_dispersion_real
_atom_type_scat_dispersion_imag
_atom_type_scat_source
C C 0.0181 0.0091 'International Tables Vol C Tables 4.2.6.8 and 6.1.1.4'
H H 0.0000 0.0000 'International Tables Vol C Tables 4.2.6.8 and 6.1.1.4'
N N 0.0311 0.0180 'International Tables Vol C Tables 4.2.6.8 and 6.1.1.4'
O O 0.0492 0.0322 'International Tables Vol C Tables 4.2.6.8 and 6.1.1.4'

loop_
_geom_angle_atom_site_label_1
_geom_angle_atom_site_label_2
_geom_angle_atom_site_label_3
_geom_angle
C8 O1 C7 114.11(11)
C16 O5 C17 110.24(11)
C8 N1 C9 124.73(12)
C8 N1 C12 121.51(13)
C9 N1 C12 97.42(12)
C16 N2 C15 128.16(12)
C16 N2 C18 111.53(11)
C15 N2 C18 120.08(11)
C2 C1 C6 120.38(15)
C2 C1 H1A 119.8
C6 C1 H1A 119.8
C1 C2 C3 119.98(16)
C1 C2 H2A 120.0
C3 C2 H2A 120.0
C4 C3 C2 120.02(16)
C4 C3 H3A 120.0
C2 C3 H3A 120.0
C3 C4 C5 120.12(16)
C3 C4 H4A 119.9
C5 C4 H4A 119.9
C4 C5 C6 120.45(15)
C4 C5 H5A 119.8
C6 C5 H5A 119.8
C1 C6 C5 119.06(14)
C1 C6 C7 120.10(14)
C5 C6 C7 120.83(14)
O1 C7 C6 108.18(12)
O1 C7 H7A 110.1
C6 C7 H7A 110.1
O1 C7 H7B 110.1
C6 C7 H7B 110.1
H7A C7 H7B 108.4
O2 C8 O1 123.41(14)
O2 C8 N1 125.70(14)
O1 C8 N1 110.81(13)
N1 C9 C10 100.91(12)
N1 C9 C14 101.60(11)
C10 C9 C14 107.89(12)
N1 C9 H9A 114.9
C10 C9 H9A 114.9
C14 C9 H9A 114.9
C9 C10 C11 102.87(13)
C9 C10 H10A 111.2
C11 C10 H10A 111.2
C9 C10 H10B 111.2
C11 C10 H10B 111.2
H10A C10 H10B 109.1
C12 C11 C10 102.30(12)
C12 C11 H11A 111.3
C10 C11 H11A 111.3
C12 C11 H11B 111.3
C10 C11 H11B 111.3
H11A C11 H11B 109.2
N1 C12 C11 100.29(13)
N1 C12 C13 102.10(11)
C11 C12 C13 109.03(15)
N1 C12 H12A 114.6
C11 C12 H12A 114.6
C13 C12 H12A 114.6
C12 C13 C14 103.06(13)
C12 C13 H13A 111.2
C14 C13 H13A 111.2
C12 C13 H13B 111.2
C14 C13 H13B 111.2
H13A C13 H13B 109.1
C15 C14 C13 111.78(13)
C15 C14 C9 109.71(12)
C13 C14 C9 101.94(12)
C15 C14 H14A 111.0
C13 C14 H14A 111.0
C9 C14 H14A 111.0
O3 C15 N2 118.08(13)
O3 C15 C14 123.58(13)
N2 C15 C14 118.24(12)
O4 C16 O5 122.60(14)
O4 C16 N2 128.76(14)
O5 C16 N2 108.64(12)
O5 C17 C18 104.83(11)
O5 C17 H17A 110.8
C18 C17 H17A 110.8
O5 C17 H17B 110.8
C18 C17 H17B 110.8
H17A C17 H17B 108.9
N2 C18 C17 100.15(10)
N2 C18 C19 112.71(11)
C17 C18 C19 114.25(12)
N2 C18 H18A 109.8
C17 C18 H18A 109.8
C19 C18 H18A 109.8
C20 C19 C18 109.56(11)
C20 C19 H19A 109.8
C18 C19 H19A 109.8
C20 C19 H19B 109.8
C18 C19 H19B 109.8
H19A C19 H19B 108.2
C21 C20 C25 118.68(14)
C21 C20 C19 121.18(14)
C25 C20 C19 119.95(13)
C20 C21 C22 120.62(16)
C20 C21 H21A 119.7
C22 C21 H21A 119.7
C23 C22 C21 120.35(16)
C23 C22 H22A 119.8
C21 C22 H22A 119.8
C24 C23 C22 119.48(15)
C24 C23 H23A 120.3
C22 C23 H23A 120.3
C23 C24 C25 120.18(16)
C23 C24 H24A 119.9
C25 C24 H24A 119.9
C20 C25 C24 120.66(15)
C20 C25 H25A 119.7
C24 C25 H25A 119.7

loop_
_geom_bond_atom_site_label_1
_geom_bond_atom_site_label_2
_geom_bond_distance
O1 C8 1.3570(17)
O1 C7 1.4491(17)
O2 C8 1.2122(18)
O3 C15 1.2094(18)
O4 C16 1.2020(18)
O5 C16 1.3390(18)
O5 C17 1.4548(18)
N1 C8 1.356(2)
N1 C9 1.4725(19)
N1 C12 1.4829(19)
N2 C16 1.3903(18)
N2 C15 1.3959(18)
N2 C18 1.4677(17)
C1 C2 1.389(2)
C1 C6 1.391(2)
C1 H1A 0.9500
C2 C3 1.381(3)
C2 H2A 0.9500
C3 C4 1.387(2)
C3 H3A 0.9500
C4 C5 1.379(2)
C4 H4A 0.9500
C5 C6 1.394(2)
C5 H5A 0.9500
C6 C7 1.499(2)
C7 H7A 0.9900
C7 H7B 0.9900
C9 C10 1.535(2)
C9 C14 1.5650(19)
C9 H9A 1.0000
C10 C11 1.552(3)
C10 H10A 0.9900
C10 H10B 0.9900
C11 C12 1.533(2)
C11 H11A 0.9900
C11 H11B 0.9900
C12 C13 1.541(2)
C12 H12A 1.0000
C13 C14 1.549(2)
C13 H13A 0.9900
C13 H13B 0.9900
C14 C15 1.520(2)
C14 H14A 1.0000
C17 C18 1.526(2)
C17 H17A 0.9900
C17 H17B 0.9900
C18 C19 1.5310(19)
C18 H18A 1.0000
C19 C20 1.5089(19)
C19 H19A 0.9900
C19 H19B 0.9900
C20 C21 1.384(2)
C20 C25 1.390(2)
C21 C22 1.386(2)
C21 H21A 0.9500
C22 C23 1.385(3)
C22 H22A 0.9500
C23 C24 1.376(3)
C23 H23A 0.9500
C24 C25 1.390(2)
C24 H24A 0.9500
C25 H25A 0.9500
